data_3500066
loop_
_publ_author_name
'Thierry Maris'

_publ_section_references
;
Dolomanov, O.V., Bourhis, L.J., Gildea, R.J, Howard, J.A.K. & Puschmann, H.
 (2009), J. Appl. Cryst. 42, 339-341.

Sheldrick, G.M. (2008). Acta Cryst. A64, 112-122.

Sheldrick, G.M. (2015). Acta Cryst. A71, 3-8.
;
_journal_name_full 'Personal communication to COD'
_journal_year 2017
_chemical_formula_moiety 'C18 H11 Br O'
_chemical_formula_sum 'C18 H11 Br O'
_chemical_formula_weight 323.18
_chemical_name_systematic 'Ethanone, 2-bromo-1-(4-pyrenyl)-'
_space_group_crystal_system monoclinic
_space_group_IT_number 14
_space_group_name_Hall '-P 2yn'
_space_group_name_H-M_alt 'P 1 21/n 1'
_symmetry_space_group_name_Hall '-P 2yn'
_symmetry_space_group_name_H-M 'P 1 21/n 1'
_atom_sites_solution_hydrogens difmap
_atom_sites_solution_primary direct
_audit_creation_date 2016-04-29
_audit_creation_method
;
Olex2 1.2
(compiled 2016.02.19 svn.r3266 for OlexSys, GUI svn.r5155)
;
_cell_angle_alpha 90
_cell_angle_beta 90.857(1)
_cell_angle_gamma 90
_cell_formula_units_Z 4
_cell_length_a 4.4651(1)
_cell_length_b 13.7593(4)
_cell_length_c 20.7282(7)
_cell_measurement_reflns_used 9977
_cell_measurement_temperature 100
_cell_measurement_theta_max 60.686
_cell_measurement_theta_min 3.355
_cell_volume 1273.33(6)
_computing_cell_refinement
;
SAINT (2013) V8.37A; Integration Software for Single Crystal Data.
Bruker AXS Inc., Madison, WI 53719-1173.
;
_computing_data_collection
;
APEX 2 (2013) Bruker AXS Inc., Madison, WI 53719-1173.
;
_computing_data_reduction
;
SAINT (2013) V8.37A; Integration Software for Single Crystal Data.
Bruker AXS Inc., Madison, WI 53719-1173.
;
_computing_molecular_graphics 'Olex2 (Dolomanov et al., 2009)'
_computing_publication_material 'Olex2 (Dolomanov et al., 2009)'
_computing_structure_refinement 'XL (Sheldrick, 2008)'
_computing_structure_solution 'XT (Sheldrick, 2015)'
_diffrn_ambient_temperature 100
_diffrn_detector 'CMOS Area detector'
_diffrn_detector_area_resol_mean 10.24
_diffrn_detector_type 'Bruker Photon 100 CMOS Detector'
_diffrn_measured_fraction_theta_full 1.000
_diffrn_measured_fraction_theta_max 1.000
_diffrn_measurement_device 'k-geometry diffractometer'
_diffrn_measurement_device_type 'Bruker Venture Metaljet'
_diffrn_measurement_method '\w and \f scans'
_diffrn_radiation_collimation 'Focusing mirrors'
_diffrn_radiation_monochromator 'Helios MX Mirror Optics'
_diffrn_radiation_probe x-ray
_diffrn_radiation_type GaK\a
_diffrn_radiation_wavelength 1.34139
_diffrn_reflns_av_R_equivalents 0.0303
_diffrn_reflns_av_unetI/netI 0.0189
_diffrn_reflns_Laue_measured_fraction_full 1.000
_diffrn_reflns_Laue_measured_fraction_max 1.000
_diffrn_reflns_limit_h_max 5
_diffrn_reflns_limit_h_min -5
_diffrn_reflns_limit_k_max 17
_diffrn_reflns_limit_k_min -17
_diffrn_reflns_limit_l_max 26
_diffrn_reflns_limit_l_min -26
_diffrn_reflns_number 19749
_diffrn_reflns_point_group_measured_fraction_full 1.000
_diffrn_reflns_point_group_measured_fraction_max 1.000
_diffrn_reflns_theta_full 53.594
_diffrn_reflns_theta_max 60.655
_diffrn_reflns_theta_min 3.354
_diffrn_source 'Metal Jet'
_diffrn_source_target Ga
_diffrn_source_type 'Gallium Liquid Metal Jet Source'
_exptl_absorpt_coefficient_mu 2.853
_exptl_absorpt_correction_T_max 0.7519
_exptl_absorpt_correction_T_min 0.6157
_exptl_absorpt_correction_type multi-scan
_exptl_absorpt_process_details
;
SADABS-2014/5 (Bruker,2014/5) was used for absorption correction.
wR2(int) was 0.1048 before and 0.0420 after correction.
The Ratio of minimum to maximum transmission is 0.8189.
The \l/2 correction factor is 0.00150.
;
_exptl_crystal_colour 'clear light yellow'
_exptl_crystal_colour_lustre clear
_exptl_crystal_colour_modifier light
_exptl_crystal_colour_primary yellow
_exptl_crystal_density_diffrn 1.686
_exptl_crystal_description Needle
_exptl_crystal_F_000 648
_exptl_crystal_recrystallization_method 'extracted from the commercial flask'
_exptl_crystal_size_max 0.21
_exptl_crystal_size_mid 0.04
_exptl_crystal_size_min 0.04
_exptl_special_details
;
X-ray crystallographic data for I were collected from a single crystal
sample, which was mounted on a loop fiber. Data were collected using
a Bruker Venture diffractometer equipped with a Photon 100 CMOS Detector,
a Helios MX optics and a Kappa goniometer. The crystal-to-detector distance 
was 4.0 cm, and the data collection was carried out in 1024 x 1024 pixel mode.
;
_geom_special_details
;
 All esds (except the esd in the dihedral angle between two l.s. planes)
 are estimated using the full covariance matrix.  The cell esds are taken
 into account individually in the estimation of esds in distances, angles
 and torsion angles; correlations between esds in cell parameters are only
 used when they are defined by crystal symmetry.  An approximate (isotropic)
 treatment of cell esds is used for estimating esds involving l.s. planes.
;
_refine_diff_density_max 0.435
_refine_diff_density_min -0.243
_refine_diff_density_rms 0.084
_refine_ls_extinction_coef .
_refine_ls_extinction_method none
_refine_ls_goodness_of_fit_ref 1.086
_refine_ls_hydrogen_treatment refall
_refine_ls_matrix_type full
_refine_ls_number_parameters 225
_refine_ls_number_reflns 2924
_refine_ls_number_restraints 0
_refine_ls_restrained_S_all 1.086
_refine_ls_R_factor_all 0.0230
_refine_ls_R_factor_gt 0.0216
_refine_ls_shift/su_max 0.000
_refine_ls_shift/su_mean 0.000
_refine_ls_structure_factor_coef Fsqd
_refine_ls_weighting_details 'w=1/[\s^2^(Fo^2^)+(0.0308P)^2^+0.7717P] where P=(Fo^2^+2Fc^2^)/3'
_refine_ls_weighting_scheme calc
_refine_ls_wR_factor_gt 0.0588
_refine_ls_wR_factor_ref 0.0600
_reflns_Friedel_coverage 0.000
_reflns_Friedel_fraction_full .
_reflns_Friedel_fraction_max .
_reflns_number_gt 2779
_reflns_number_total 2924
_reflns_special_details
;
 Reflections were merged by SHELXL according to the crystal
 class for the calculation of statistics and refinement.
 
 _reflns_Friedel_fraction is defined as the number of unique
 Friedel pairs measured divided by the number that would be
 possible theoretically, ignoring centric projections and
 systematic absences.
;
_reflns_threshold_expression 'I > 2\s(I)'
_cod_data_source_file PyreneCOCH2Br.cif
_cod_data_source_block PyreneCOCH2Br
_cod_depositor_comments
;
The following automatic conversions were performed:

'_diffrn_radiation_probe' value 'X-ray' changed to 'x-ray' according
to the built-in table from CIF Core dictionary named 'cif_core.dic'
version 2.4.1 from 2010-06-29.

Automatic conversion script
Id: cif_fix_values 4624 2016-04-14 12:54:50Z antanas 
;
_cod_database_code 3500066
_shelx_space_group_comment
;
The symmetry employed for this shelxl refinement is uniquely defined
by the following loop, which should always be used as a source of
symmetry information in preference to the above space-group names.
They are only intended as comments.
;
_shelx_estimated_absorpt_t_max 0.894
_shelx_estimated_absorpt_t_min 0.586
_shelx_shelxl_version_number 2014/7
_olex2_date_sample_submission 2016-04-25
_olex2_exptl_crystal_mounting_method 'mounted on a Mytegen loop'
_olex2_submission_original_sample_id T18-041
_olex2_submission_special_instructions 'No special instructions were received'

loop_
_space_group_symop_operation_xyz
'x, y, z'
'-x+1/2, y+1/2, -z+1/2'
'-x, -y, -z'
'x-1/2, -y-1/2, z-1/2'

loop_
_atom_site_label
_atom_site_type_symbol
_atom_site_fract_x
_atom_site_fract_y
_atom_site_fract_z
_atom_site_U_iso_or_equiv
_atom_site_adp_type
_atom_site_occupancy
_atom_site_site_symmetry_order
_atom_site_calc_flag
_atom_site_refinement_flags_posn
_atom_site_refinement_flags_adp
_atom_site_refinement_flags_occupancy
_atom_site_disorder_assembly
_atom_site_disorder_group
Br1 Br 0.24175(3) 0.06561(2) 0.41494(2) 0.02116(7) Uani 1 1 d . . . . .
O1 O 0.4115(3) 0.30932(8) 0.43477(5) 0.0245(2) Uani 1 1 d . . . . .
C1 C 0.3948(3) 0.23960(10) 0.54062(6) 0.0139(3) Uani 1 1 d . . . . .
C2 C 0.2945(3) 0.15744(11) 0.57429(7) 0.0163(3) Uani 1 1 d . . . . .
C3 C 0.3869(3) 0.13768(10) 0.63670(7) 0.0166(3) Uani 1 1 d . . . . .
C4 C 0.5879(3) 0.19966(10) 0.66902(6) 0.0138(2) Uani 1 1 d . . . . .
C5 C 0.6891(3) 0.18048(10) 0.73396(7) 0.0172(3) Uani 1 1 d . . . . .
C6 C 0.8874(3) 0.23874(11) 0.76441(7) 0.0181(3) Uani 1 1 d . . . . .
C7 C 1.0047(3) 0.32336(10) 0.73287(7) 0.0148(3) Uani 1 1 d . . . . .
C8 C 0.9020(3) 0.34629(10) 0.66934(6) 0.0128(2) Uani 1 1 d . . . . .
C9 C 0.6933(3) 0.28409(9) 0.63664(6) 0.0123(2) Uani 1 1 d . . . . .
C10 C 0.5936(3) 0.30584(10) 0.57237(6) 0.0126(2) Uani 1 1 d . . . . .
C11 C 0.6964(3) 0.39516(10) 0.54416(7) 0.0147(3) Uani 1 1 d . . . . .
C12 C 0.8912(3) 0.45477(11) 0.57602(7) 0.0157(3) Uani 1 1 d . . . . .
C13 C 1.0084(3) 0.43143(9) 0.63864(7) 0.0140(3) Uani 1 1 d . . . . .
C14 C 1.2227(3) 0.48986(10) 0.67026(7) 0.0172(3) Uani 1 1 d . . . . .
C15 C 1.3272(3) 0.46523(12) 0.73140(7) 0.0192(3) Uani 1 1 d . . . . .
C16 C 1.2171(3) 0.38404(11) 0.76279(7) 0.0184(3) Uani 1 1 d . . . . .
C17 C 0.2989(3) 0.25165(10) 0.47202(7) 0.0167(3) Uani 1 1 d . . . . .
C18 C 0.0529(3) 0.18566(12) 0.44494(8) 0.0206(3) Uani 1 1 d . . . . .
H12 H 0.944(4) 0.5137(14) 0.5585(9) 0.019(4) Uiso 1 1 d . . . . .
H2 H 0.170(4) 0.1134(15) 0.5523(10) 0.025(5) Uiso 1 1 d . . . . .
H5 H 0.612(5) 0.1255(16) 0.7533(10) 0.028(5) Uiso 1 1 d . . . . .
H15 H 1.475(5) 0.5023(16) 0.7522(10) 0.030(5) Uiso 1 1 d . . . . .
H3 H 0.320(5) 0.0818(15) 0.6575(11) 0.029(5) Uiso 1 1 d . . . . .
H11 H 0.622(4) 0.4131(14) 0.5028(10) 0.020(5) Uiso 1 1 d . . . . .
H18A H -0.028(5) 0.2161(16) 0.4070(11) 0.033(5) Uiso 1 1 d . . . . .
H18B H -0.093(4) 0.1660(14) 0.4752(10) 0.023(5) Uiso 1 1 d . . . . .
H16 H 1.289(4) 0.3669(14) 0.8058(9) 0.021(4) Uiso 1 1 d . . . . .
H6 H 0.948(4) 0.2273(14) 0.8076(9) 0.020(4) Uiso 1 1 d . . . . .
H14 H 1.294(5) 0.5469(15) 0.6488(10) 0.026(5) Uiso 1 1 d . . . . .

loop_
_atom_site_aniso_label
_atom_site_aniso_U_11
_atom_site_aniso_U_22
_atom_site_aniso_U_33
_atom_site_aniso_U_23
_atom_site_aniso_U_13
_atom_site_aniso_U_12
Br1 0.02252(10) 0.02012(10) 0.02089(10) -0.00645(5) 0.00171(6) -0.00119(5)
O1 0.0355(6) 0.0230(6) 0.0148(5) 0.0009(4) -0.0031(4) -0.0026(5)
C1 0.0132(6) 0.0147(6) 0.0139(6) -0.0016(5) 0.0020(5) 0.0026(5)
C2 0.0158(6) 0.0151(7) 0.0180(6) -0.0032(5) 0.0027(5) -0.0013(5)
C3 0.0185(6) 0.0125(6) 0.0191(7) 0.0008(5) 0.0064(5) -0.0002(5)
C4 0.0140(6) 0.0132(6) 0.0144(6) 0.0011(5) 0.0037(5) 0.0030(5)
C5 0.0203(6) 0.0151(7) 0.0162(6) 0.0064(5) 0.0063(5) 0.0053(5)
C6 0.0199(7) 0.0215(7) 0.0129(6) 0.0041(5) 0.0025(5) 0.0073(5)
C7 0.0137(6) 0.0171(6) 0.0138(6) -0.0012(5) 0.0025(5) 0.0047(5)
C8 0.0122(6) 0.0135(6) 0.0129(6) -0.0005(5) 0.0028(4) 0.0035(5)
C9 0.0119(5) 0.0119(6) 0.0132(6) 0.0000(5) 0.0038(4) 0.0029(5)
C10 0.0124(6) 0.0125(6) 0.0129(6) -0.0006(5) 0.0027(4) 0.0033(5)
C11 0.0178(6) 0.0143(6) 0.0121(6) 0.0022(5) 0.0029(5) 0.0024(5)
C12 0.0183(6) 0.0134(6) 0.0156(6) 0.0023(5) 0.0044(5) -0.0001(5)
C13 0.0134(6) 0.0140(6) 0.0147(6) -0.0018(5) 0.0041(5) 0.0021(5)
C14 0.0171(6) 0.0146(6) 0.0200(7) -0.0040(5) 0.0049(5) -0.0005(5)
C15 0.0151(6) 0.0218(7) 0.0208(7) -0.0088(6) 0.0011(5) 0.0006(5)
C16 0.0173(6) 0.0232(7) 0.0146(6) -0.0042(5) -0.0005(5) 0.0056(5)
C17 0.0173(6) 0.0168(7) 0.0158(6) -0.0036(5) -0.0007(5) 0.0044(5)
C18 0.0170(6) 0.0244(8) 0.0202(7) -0.0060(6) -0.0028(5) 0.0044(6)

loop_
_atom_type_symbol
_atom_type_description
_atom_type_scat_dispersion_real
_atom_type_scat_dispersion_imag
_atom_type_scat_source
C C 0.0140 0.0070 'International Tables Vol C Tables 4.2.6.8 and 6.1.1.4'
H H 0.0000 0.0000 'International Tables Vol C Tables 4.2.6.8 and 6.1.1.4'
Br Br -0.9340 1.0010 'International Tables Vol C Tables 4.2.6.8 and 6.1.1.4'
O O 0.0390 0.0250 'International Tables Vol C Tables 4.2.6.8 and 6.1.1.4'

loop_
_geom_angle_atom_site_label_1
_geom_angle_atom_site_label_2
_geom_angle_atom_site_label_3
_geom_angle
_geom_angle_site_symmetry_1
_geom_angle_site_symmetry_3
C2 C1 C10 119.05(12) . .
C2 C1 C17 118.36(12) . .
C10 C1 C17 122.54(12) . .
C1 C2 H2 118.1(12) . .
C3 C2 C1 122.10(13) . .
C3 C2 H2 119.7(12) . .
C2 C3 C4 120.60(13) . .
C2 C3 H3 120.2(14) . .
C4 C3 H3 119.2(14) . .
C3 C4 C5 121.73(13) . .
C3 C4 C9 118.98(12) . .
C9 C4 C5 119.29(13) . .
C4 C5 H5 116.2(13) . .
C6 C5 C4 121.69(13) . .
C6 C5 H5 122.1(13) . .
C5 C6 C7 120.73(13) . .
C5 C6 H6 121.6(12) . .
C7 C6 H6 117.6(12) . .
C8 C7 C6 119.05(13) . .
C16 C7 C6 122.00(13) . .
C16 C7 C8 118.95(13) . .
C7 C8 C9 120.33(12) . .
C13 C8 C7 119.51(13) . .
C13 C8 C9 120.16(12) . .
C4 C9 C8 118.84(12) . .
C4 C9 C10 120.60(12) . .
C8 C9 C10 120.55(12) . .
C1 C10 C9 118.62(12) . .
C1 C10 C11 123.94(12) . .
C9 C10 C11 117.42(12) . .
C10 C11 H11 118.6(12) . .
C12 C11 C10 121.57(13) . .
C12 C11 H11 119.8(12) . .
C11 C12 C13 121.92(13) . .
C11 C12 H12 120.4(12) . .
C13 C12 H12 117.6(12) . .
C8 C13 C12 118.20(13) . .
C14 C13 C8 119.59(13) . .
C14 C13 C12 122.22(13) . .
C13 C14 H14 118.7(13) . .
C15 C14 C13 120.30(14) . .
C15 C14 H14 121.0(13) . .
C14 C15 C16 120.60(13) . .
C14 C15 H15 120.9(13) . .
C16 C15 H15 118.5(13) . .
C7 C16 H16 118.2(12) . .
C15 C16 C7 120.98(13) . .
C15 C16 H16 120.8(12) . .
O1 C17 C1 124.16(13) . .
O1 C17 C18 117.07(13) . .
C1 C17 C18 118.72(13) . .
Br1 C18 H18A 105.5(13) . .
Br1 C18 H18B 105.8(12) . .
C17 C18 Br1 107.91(9) . .
C17 C18 H18A 107.6(13) . .
C17 C18 H18B 115.1(12) . .
H18A C18 H18B 114.3(18) . .

loop_
_geom_bond_atom_site_label_1
_geom_bond_atom_site_label_2
_geom_bond_distance
_geom_bond_site_symmetry_2
Br1 C18 1.9601(15) .
O1 C17 1.2207(19) .
C1 C2 1.405(2) .
C1 C10 1.4262(18) .
C1 C17 1.4881(18) .
C2 C3 1.379(2) .
C2 H2 0.94(2) .
C3 C4 1.401(2) .
C3 H3 0.93(2) .
C4 C5 1.4379(19) .
C4 C9 1.4250(18) .
C5 C6 1.345(2) .
C5 H5 0.92(2) .
C6 C7 1.438(2) .
C6 H6 0.944(19) .
C7 C8 1.4234(18) .
C7 C16 1.401(2) .
C8 C9 1.4286(19) .
C8 C13 1.4185(19) .
C9 C10 1.4300(18) .
C10 C11 1.4391(19) .
C11 C12 1.359(2) .
C11 H11 0.95(2) .
C12 C13 1.429(2) .
C12 H12 0.92(2) .
C13 C14 1.4045(19) .
C14 C15 1.386(2) .
C14 H14 0.96(2) .
C15 C16 1.387(2) .
C15 H15 0.93(2) .
C16 H16 0.971(19) .
C17 C18 1.526(2) .
C18 H18A 0.96(2) .
C18 H18B 0.95(2) .

loop_
_geom_torsion_atom_site_label_1
_geom_torsion_atom_site_label_2
_geom_torsion_atom_site_label_3
_geom_torsion_atom_site_label_4
_geom_torsion
_geom_torsion_site_symmetry_1
_geom_torsion_site_symmetry_2
_geom_torsion_site_symmetry_3
_geom_torsion_site_symmetry_4
O1 C17 C18 Br1 91.63(14) . . . .
C1 C2 C3 C4 -0.3(2) . . . .
C1 C10 C11 C12 -178.57(13) . . . .
C1 C17 C18 Br1 -86.05(13) . . . .
C2 C1 C10 C9 2.48(18) . . . .
C2 C1 C10 C11 -176.10(12) . . . .
C2 C1 C17 O1 -166.37(14) . . . .
C2 C1 C17 C18 11.13(18) . . . .
C2 C3 C4 C5 -179.66(13) . . . .
C2 C3 C4 C9 0.6(2) . . . .
C3 C4 C5 C6 178.41(13) . . . .
C3 C4 C9 C8 -179.00(12) . . . .
C3 C4 C9 C10 0.56(19) . . . .
C4 C5 C6 C7 0.4(2) . . . .
C4 C9 C10 C1 -2.12(18) . . . .
C4 C9 C10 C11 176.55(12) . . . .
C5 C4 C9 C8 1.29(18) . . . .
C5 C4 C9 C10 -179.14(12) . . . .
C5 C6 C7 C8 1.7(2) . . . .
C5 C6 C7 C16 -178.39(13) . . . .
C6 C7 C8 C9 -2.20(19) . . . .
C6 C7 C8 C13 177.84(12) . . . .
C6 C7 C16 C15 179.94(13) . . . .
C7 C8 C9 C4 0.73(19) . . . .
C7 C8 C9 C10 -178.84(12) . . . .
C7 C8 C13 C12 -177.27(12) . . . .
C7 C8 C13 C14 2.53(19) . . . .
C8 C7 C16 C15 -0.1(2) . . . .
C8 C9 C10 C1 177.44(12) . . . .
C8 C9 C10 C11 -3.89(18) . . . .
C8 C13 C14 C15 -0.7(2) . . . .
C9 C4 C5 C6 -1.9(2) . . . .
C9 C8 C13 C12 2.77(19) . . . .
C9 C8 C13 C14 -177.43(12) . . . .
C9 C10 C11 C12 2.84(19) . . . .
C10 C1 C2 C3 -1.3(2) . . . .
C10 C1 C17 O1 10.9(2) . . . .
C10 C1 C17 C18 -171.55(12) . . . .
C10 C11 C12 C13 1.1(2) . . . .
C11 C12 C13 C8 -3.9(2) . . . .
C11 C12 C13 C14 176.28(13) . . . .
C12 C13 C14 C15 179.07(13) . . . .
C13 C8 C9 C4 -179.32(12) . . . .
C13 C8 C9 C10 1.12(19) . . . .
C13 C14 C15 C16 -1.5(2) . . . .
C14 C15 C16 C7 1.9(2) . . . .
C16 C7 C8 C9 177.84(12) . . . .
C16 C7 C8 C13 -2.12(19) . . . .
C17 C1 C2 C3 176.07(13) . . . .
C17 C1 C10 C9 -174.82(12) . . . .
C17 C1 C10 C11 6.6(2) . . . .

_cod_database_fobs_code 3500066
